data_7028141
loop_
_publ_author_name
'Devi, R. Nandini'
'Vidyasagar, K.'

_publ_section_title
;
 Synthesis and characterization of new vanadates of antimony, ASbV2O8
 (A&#x2005;=&#x2005;K, Rb, Tl or Cs)&#x200A;&#x2020;
;
_journal_issue 18
_journal_name_full 'Journal of the Chemical Society, Dalton Transactions'
_journal_page_first 3013
_journal_paper_doi 10.1039/a802816h
_journal_year 1998
_chemical_formula_sum 'Cs O8 Sb V2'
_chemical_formula_weight 484.49
_chemical_name_systematic
; 
 ? 
;
_space_group_IT_number 14
_symmetry_space_group_name_Hall '-P 2yn'
_symmetry_space_group_name_H-M 'P 1 21/n 1'
_atom_sites_solution_hydrogens geom
_atom_sites_solution_primary direct
_atom_sites_solution_secondary difmap
_audit_creation_method SHELXL
_cell_angle_alpha 90.00
_cell_angle_beta 90.30(5)
_cell_angle_gamma 90.00
_cell_formula_units_Z 4
_cell_length_a 5.627(2)
_cell_length_b 16.178(4)
_cell_length_c 8.400(5)
_cell_measurement_reflns_used 25
_cell_measurement_temperature 293(2)
_cell_measurement_theta_max 15
_cell_measurement_theta_min 10
_cell_volume 764.7(6)
_computing_cell_refinement 'CAD4 programs'
_computing_data_collection 'CAD4 programs'
_computing_data_reduction MOLEN
_computing_molecular_graphics ORTEP92
_computing_publication_material SHELXL-93
_computing_structure_refinement 'SHELXL-93 (Sheldrick, 1993)'
_computing_structure_solution 'SHELXS-86 (Sheldrick, 1990)'
_diffrn_ambient_temperature 293(2)
_diffrn_measurement_device 'Enraf Nonius CAD4'
_diffrn_measurement_method 2theta-omega
_diffrn_radiation_monochromator graphite
_diffrn_radiation_source 'fine-focus sealed tube'
_diffrn_radiation_type MoK\a
_diffrn_radiation_wavelength 0.71073
_diffrn_reflns_av_R_equivalents 0.0000
_diffrn_reflns_av_sigmaI/netI 0.0180
_diffrn_reflns_limit_h_max 6
_diffrn_reflns_limit_h_min -6
_diffrn_reflns_limit_k_max 19
_diffrn_reflns_limit_k_min 0
_diffrn_reflns_limit_l_max 9
_diffrn_reflns_limit_l_min 0
_diffrn_reflns_number 1345
_diffrn_reflns_theta_max 24.98
_diffrn_reflns_theta_min 2.52
_diffrn_standards_decay_% 3
_diffrn_standards_interval_time '1 hour'
_diffrn_standards_number 2
_exptl_absorpt_coefficient_mu 10.563
_exptl_absorpt_correction_T_max 0.85
_exptl_absorpt_correction_T_min 0.48
_exptl_absorpt_correction_type empirical
_exptl_crystal_colour colorless
_exptl_crystal_density_diffrn 4.209
_exptl_crystal_description 'rectangular blocks'
_exptl_crystal_F_000 864
_exptl_crystal_size_max 0.3
_exptl_crystal_size_mid 0.12
_exptl_crystal_size_min 0.08
_refine_diff_density_max 2.755
_refine_diff_density_min -1.867
_refine_diff_density_rms 0.371
_refine_ls_extinction_method none
_refine_ls_goodness_of_fit_all 1.186
_refine_ls_goodness_of_fit_obs 1.196
_refine_ls_matrix_type full
_refine_ls_number_parameters 109
_refine_ls_number_reflns 1345
_refine_ls_number_restraints 0
_refine_ls_restrained_S_all 1.186
_refine_ls_restrained_S_obs 1.196
_refine_ls_R_factor_all 0.0491
_refine_ls_R_factor_obs 0.0481
_refine_ls_shift/esd_max 0.000
_refine_ls_shift/esd_mean 0.000
_refine_ls_structure_factor_coef Fsqd
_refine_ls_weighting_details 'w=1/[\s^2^(Fo^2^)+(0.0493P)^2^+37.0107P] where P=(Fo^2^+2Fc^2^)/3'
_refine_ls_weighting_scheme calc
_refine_ls_wR_factor_all 0.1262
_refine_ls_wR_factor_obs 0.1254
_reflns_number_observed 1308
_reflns_number_total 1345
_reflns_observed_criterion >2sigma(I)
_cod_data_source_file h802816sup1.cif
_cod_data_source_block cs
_cod_depositor_comments
;
The following automatic conversions were performed:

'_refine_ls_weighting_scheme' value 'calc
w=1/[\s^2^(Fo^2^)+(0.0493P)^2^+37.0107P] where P=(Fo^2^+2Fc^2^)/3'
was changed to 'calc'. New tag '_refine_ls_weighting_details' was
created. The value of the new tag was set to
'w=1/[\s^2^(Fo^2^)+(0.0493P)^2^+37.0107P] where P=(Fo^2^+2Fc^2^)/3'.

Automatic conversion script
Id: cif_fix_values 3143 2015-03-26 13:38:13Z robertas 
;
_cod_original_cell_volume 764.6(6)
_cod_database_code 7028141

loop_
_symmetry_equiv_pos_as_xyz
'x, y, z'
'-x+1/2, y+1/2, -z+1/2'
'-x, -y, -z'
'x-1/2, -y-1/2, z-1/2'

loop_
_atom_site_aniso_label
_atom_site_aniso_U_11
_atom_site_aniso_U_22
_atom_site_aniso_U_33
_atom_site_aniso_U_23
_atom_site_aniso_U_13
_atom_site_aniso_U_12
Cs 0.0209(5) 0.0161(5) 0.0259(5) 0.0033(3) -0.0014(4) -0.0006(3)
Sb 0.0073(4) 0.0100(4) 0.0049(4) 0.0005(3) 0.0010(3) -0.0001(3)
V(1) 0.0086(10) 0.0108(10) 0.0054(10) 0.0007(7) -0.0010(7) -0.0002(7)
V(2) 0.0099(10) 0.0111(10) 0.0063(10) 0.0003(8) 0.0001(8) 0.0007(8)
O(1) 0.010(4) 0.015(4) 0.011(4) -0.002(3) 0.000(3) 0.001(3)
O(2) 0.012(4) 0.020(5) 0.021(5) -0.008(4) -0.006(4) 0.004(4)
O(3) 0.012(4) 0.020(5) 0.016(5) 0.002(4) -0.004(4) -0.001(4)
O(4) 0.027(5) 0.021(5) 0.011(4) 0.006(4) 0.001(4) -0.003(4)
O(6) 0.013(5) 0.039(6) 0.029(6) 0.006(5) -0.004(4) 0.016(4)
O(7) 0.009(4) 0.030(5) 0.033(6) -0.001(4) -0.001(4) -0.006(4)
O(5) 0.014(4) 0.014(4) 0.004(4) -0.001(3) 0.001(3) -0.001(3)
O(8) 0.028(5) 0.024(5) 0.019(5) -0.010(4) 0.003(4) -0.006(4)

loop_
_atom_site_label
_atom_site_type_symbol
_atom_site_fract_x
_atom_site_fract_y
_atom_site_fract_z
_atom_site_U_iso_or_equiv
_atom_site_thermal_displace_type
_atom_site_occupancy
_atom_site_calc_flag
Cs Cs 0.73861(15) 0.21421(5) 0.00531(11) 0.0210(3) Uani 1 d
Sb Sb 0.25778(13) 0.05058(5) 0.74138(9) 0.0074(3) Uani 1 d
V(1) V 0.7443(3) 0.11001(12) 0.5416(2) 0.0083(4) Uani 1 d
V(2) V 0.2302(4) 0.07623(12) 1.1388(2) 0.0091(5) Uani 1 d
O(1) O 0.7450(15) 0.0116(5) 0.4592(10) 0.012(2) Uani 1 d
O(2) O 0.9962(15) 0.1201(6) 0.6645(11) 0.018(2) Uani 1 d
O(3) O 0.4769(15) 0.1291(6) 0.6501(11) 0.016(2) Uani 1 d
O(4) O 0.7594(17) 0.1814(6) 0.4089(11) 0.020(2) Uani 1 d
O(6) O 0.4530(17) 0.0091(7) 1.1813(12) 0.027(2) Uani 1 d
O(7) O 0.9448(16) 0.0344(7) 0.1671(13) 0.024(2) Uani 1 d
O(5) O 0.2574(15) 0.1124(5) 0.9404(9) 0.010(2) Uani 1 d
O(8) O 0.2557(18) 0.1582(6) 1.2437(11) 0.024(2) Uani 1 d

loop_
_atom_type_symbol
_atom_type_description
_atom_type_scat_dispersion_real
_atom_type_scat_dispersion_imag
_atom_type_scat_source
Cs Cs -0.3680 2.1192 'International Tables Vol C Tables 4.2.6.8 and 6.1.1.4'
Sb Sb -0.5866 1.5461 'International Tables Vol C Tables 4.2.6.8 and 6.1.1.4'
V V 0.3005 0.5294 'International Tables Vol C Tables 4.2.6.8 and 6.1.1.4'
O O 0.0080 0.0060 'International Tables Vol C Tables 4.2.6.8 and 6.1.1.4'

loop_
_geom_angle_atom_site_label_1
_geom_angle_atom_site_label_2
_geom_angle_atom_site_label_3
_geom_angle
_geom_angle_site_symmetry_1
_geom_angle_site_symmetry_3
O(8) Cs O(3) 73.3(3) 4_664 4_665
O(8) Cs O(5) 104.9(3) 4_664 1_554
O(3) Cs O(5) 147.7(2) 4_665 1_554
O(8) Cs O(4) 59.8(3) 4_664 4_565
O(3) Cs O(4) 91.7(2) 4_665 4_565
O(5) Cs O(4) 62.0(2) 1_554 4_565
O(8) Cs O(2) 75.8(3) 4_664 4_565
O(3) Cs O(2) 50.0(2) 4_665 4_565
O(5) Cs O(2) 97.8(2) 1_554 4_565
O(4) Cs O(2) 48.7(2) 4_565 4_565
O(8) Cs O(5) 100.6(2) 4_664 1_654
O(3) Cs O(5) 95.1(2) 4_665 1_654
O(5) Cs O(5) 116.6(2) 1_554 1_654
O(4) Cs O(5) 156.3(2) 4_565 1_654
O(2) Cs O(5) 144.8(2) 4_565 1_654
O(8) Cs O(7) 149.5(3) 4_664 .
O(3) Cs O(7) 113.2(2) 4_665 .
O(5) Cs O(7) 85.1(2) 1_554 .
O(4) Cs O(7) 144.6(2) 4_565 .
O(2) Cs O(7) 132.3(2) 4_565 .
O(5) Cs O(7) 50.2(2) 1_654 .
O(8) Cs O(4) 145.5(3) 4_664 .
O(3) Cs O(4) 74.2(2) 4_665 .
O(5) Cs O(4) 96.5(2) 1_554 .
O(4) Cs O(4) 110.3(3) 4_565 .
O(2) Cs O(4) 74.7(2) 4_565 .
O(5) Cs O(4) 93.4(2) 1_654 .
O(7) Cs O(4) 57.7(2) . .
O(8) Cs O(4) 57.9(3) 4_664 4_665
O(3) Cs O(4) 48.3(2) 4_665 4_665
O(5) Cs O(4) 156.7(2) 1_554 4_665
O(4) Cs O(4) 112.7(3) 4_565 4_665
O(2) Cs O(4) 92.9(2) 4_565 4_665
O(5) Cs O(4) 58.2(2) 1_654 4_665
O(7) Cs O(4) 102.8(2) . 4_665
O(4) Cs O(4) 106.3(3) . 4_665
O(8) Cs O(8) 128.4(3) 4_664 1_554
O(3) Cs O(8) 108.7(2) 4_665 1_554
O(5) Cs O(8) 46.3(2) 1_554 1_554
O(4) Cs O(8) 68.6(2) 4_565 1_554
O(2) Cs O(8) 69.8(2) 4_565 1_554
O(5) Cs O(8) 129.5(2) 1_654 1_554
O(7) Cs O(8) 79.3(2) . 1_554
O(4) Cs O(8) 54.4(2) . 1_554
O(4) Cs O(8) 156.2(2) 4_665 1_554
O(8) Cs O(2) 72.1(3) 4_664 1_554
O(3) Cs O(2) 119.1(2) 4_665 1_554
O(5) Cs O(2) 89.5(2) 1_554 1_554
O(4) Cs O(2) 111.1(2) 4_565 1_554
O(2) Cs O(2) 147.8(2) 4_565 1_554
O(5) Cs O(2) 46.3(2) 1_654 1_554
O(7) Cs O(2) 79.4(2) . 1_554
O(4) Cs O(2) 135.8(2) . 1_554
O(4) Cs O(2) 70.9(2) 4_665 1_554
O(8) Cs O(2) 132.0(2) 1_554 1_554
O(8) Cs O(3) 70.8(3) 4_664 1_554
O(3) Cs O(3) 144.1(2) 4_665 1_554
O(5) Cs O(3) 47.3(2) 1_554 1_554
O(4) Cs O(3) 70.1(2) 4_565 1_554
O(2) Cs O(3) 118.7(2) 4_565 1_554
O(5) Cs O(3) 91.7(2) 1_654 1_554
O(7) Cs O(3) 98.1(2) . 1_554
O(4) Cs O(3) 140.6(2) . 1_554
O(4) Cs O(3) 109.5(2) 4_665 1_554
O(8) Cs O(3) 93.4(2) 1_554 1_554
O(2) Cs O(3) 48.3(2) 1_554 1_554
O(3) Sb O(7) 175.9(4) . 3_656
O(3) Sb O(5) 90.4(4) . .
O(7) Sb O(5) 91.1(4) 3_656 .
O(3) Sb O(2) 88.4(4) . 1_455
O(7) Sb O(2) 95.4(4) 3_656 1_455
O(5) Sb O(2) 89.1(4) . 1_455
O(3) Sb O(1) 89.9(4) . 3_656
O(7) Sb O(1) 88.6(4) 3_656 3_656
O(5) Sb O(1) 179.5(3) . 3_656
O(2) Sb O(1) 90.5(4) 1_455 3_656
O(3) Sb O(6) 85.8(4) . 3_657
O(7) Sb O(6) 90.5(4) 3_656 3_657
O(5) Sb O(6) 88.5(4) . 3_657
O(2) Sb O(6) 173.6(4) 1_455 3_657
O(1) Sb O(6) 92.0(4) 3_656 3_657
O(3) Sb Cs 41.2(3) . 4_566
O(7) Sb Cs 142.7(3) 3_656 4_566
O(5) Sb Cs 86.6(2) . 4_566
O(2) Sb Cs 47.3(3) 1_455 4_566
O(1) Sb Cs 93.3(3) 3_656 4_566
O(6) Sb Cs 126.6(3) 3_657 4_566
O(3) Sb Cs 53.8(3) . 1_556
O(7) Sb Cs 126.0(3) 3_656 1_556
O(5) Sb Cs 42.2(2) . 1_556
O(2) Sb Cs 106.3(3) 1_455 1_556
O(1) Sb Cs 138.3(2) 3_656 1_556
O(6) Sb Cs 68.1(3) 3_657 1_556
Cs Sb Cs 73.26(3) 4_566 1_556
O(3) Sb Cs 103.0(3) . 1_456
O(7) Sb Cs 80.7(3) 3_656 1_456
O(5) Sb Cs 43.7(2) . 1_456
O(2) Sb Cs 48.7(3) 1_455 1_456
O(1) Sb Cs 135.8(2) 3_656 1_456
O(6) Sb Cs 130.5(3) 3_657 1_456
Cs Sb Cs 72.14(3) 4_566 1_456
Cs Sb Cs 78.31(3) 1_556 1_456
O(4) V(1) O(1) 112.5(5) . .
O(4) V(1) O(2) 107.2(5) . .
O(1) V(1) O(2) 108.4(4) . .
O(4) V(1) O(3) 106.0(5) . .
O(1) V(1) O(3) 111.4(4) . .
O(2) V(1) O(3) 111.2(4) . .
O(4) V(1) O(6) 161.7(4) . 3_657
O(1) V(1) O(6) 75.0(3) . 3_657
O(2) V(1) O(6) 84.9(4) . 3_657
O(3) V(1) O(6) 56.1(3) . 3_657
O(4) V(1) Cs 52.8(3) . 4_666
O(1) V(1) Cs 128.3(3) . 4_666
O(2) V(1) Cs 54.4(3) . 4_666
O(3) V(1) Cs 120.2(3) . 4_666
O(6) V(1) Cs 136.4(2) 3_657 4_666
O(4) V(1) Cs 58.7(4) . 4_566
O(1) V(1) Cs 128.3(3) . 4_566
O(2) V(1) Cs 123.1(3) . 4_566
O(3) V(1) Cs 47.3(3) . 4_566
O(6) V(1) Cs 103.3(2) 3_657 4_566
Cs V(1) Cs 89.06(5) 4_666 4_566
O(4) V(1) Cs 110.6(4) . 1_556
O(1) V(1) Cs 136.9(3) . 1_556
O(2) V(1) Cs 55.5(3) . 1_556
O(3) V(1) Cs 56.9(3) . 1_556
O(6) V(1) Cs 64.5(2) 3_657 1_556
Cs V(1) Cs 78.21(5) 4_666 1_556
Cs V(1) Cs 77.32(5) 4_566 1_556
O(8) V(2) O(6) 110.6(6) . .
O(8) V(2) O(7) 108.9(5) . 1_456
O(6) V(2) O(7) 113.5(5) . 1_456
O(8) V(2) O(5) 103.7(5) . .
O(6) V(2) O(5) 110.0(5) . .
O(7) V(2) O(5) 109.7(5) 1_456 .
O(8) V(2) O(7) 155.6(4) . 3_656
O(6) V(2) O(7) 92.0(4) . 3_656
O(7) V(2) O(7) 68.0(5) 1_456 3_656
O(5) V(2) O(7) 58.0(3) . 3_656
O(8) V(2) Cs 74.5(4) . 1_456
O(6) V(2) Cs 174.3(4) . 1_456
O(7) V(2) Cs 66.1(4) 1_456 1_456
O(5) V(2) Cs 65.6(3) . 1_456
O(7) V(2) Cs 82.6(2) 3_656 1_456
O(8) V(2) Cs 67.0(4) . 1_556
O(6) V(2) Cs 83.2(4) . 1_556
O(7) V(2) Cs 162.6(4) 1_456 1_556
O(5) V(2) Cs 57.4(3) . 1_556
O(7) V(2) Cs 108.2(2) 3_656 1_556
Cs V(2) Cs 96.79(6) 1_456 1_556
V(1) O(1) Sb 144.3(5) . 3_656
V(1) O(1) O(7) 103.7(4) . .
Sb O(1) O(7) 45.5(3) 3_656 .
V(1) O(1) O(3) 152.8(5) . 3_656
Sb O(1) O(3) 44.6(3) 3_656 3_656
O(7) O(1) O(3) 90.0(4) . 3_656
V(1) O(1) O(4) 32.3(3) . .
Sb O(1) O(4) 112.1(4) 3_656 .
O(7) O(1) O(4) 73.6(4) . .
O(3) O(1) O(4) 141.3(4) 3_656 .
V(1) O(1) O(2) 148.5(5) . 3_756
Sb O(1) O(2) 44.7(3) 3_656 3_756
O(7) O(1) O(2) 63.2(4) . 3_756
O(3) O(1) O(2) 58.7(3) 3_656 3_756
O(4) O(1) O(2) 133.1(4) . 3_756
V(1) O(1) O(2) 36.0(3) . .
Sb O(1) O(2) 147.3(4) 3_656 .
O(7) O(1) O(2) 104.9(4) . .
O(3) O(1) O(2) 160.0(4) 3_656 .
O(4) O(1) O(2) 57.7(3) . .
O(2) O(1) O(2) 116.2(3) 3_756 .
V(1) O(1) O(6) 109.7(4) . 1_554
Sb O(1) O(6) 44.5(3) 3_656 1_554
O(7) O(1) O(6) 60.3(3) . 1_554
O(3) O(1) O(6) 57.0(3) 3_656 1_554
O(4) O(1) O(6) 84.7(4) . 1_554
O(2) O(1) O(6) 89.1(4) 3_756 1_554
O(2) O(1) O(6) 142.4(4) . 1_554
V(1) O(1) O(1) 91.2(4) . 3_656
Sb O(1) O(1) 97.8(4) 3_656 3_656
O(7) O(1) O(1) 129.3(5) . 3_656
O(3) O(1) O(1) 62.4(4) 3_656 3_656
O(4) O(1) O(1) 101.2(5) . 3_656
O(2) O(1) O(1) 119.6(5) 3_756 3_656
O(2) O(1) O(1) 114.4(5) . 3_656
O(6) O(1) O(1) 69.1(4) 1_554 3_656
V(1) O(1) O(3) 34.9(2) . .
Sb O(1) O(3) 143.7(4) 3_656 .
O(7) O(1) O(3) 128.6(4) . .
O(3) O(1) O(3) 119.2(3) 3_656 .
O(4) O(1) O(3) 56.9(3) . .
O(2) O(1) O(3) 167.9(4) 3_756 .
O(2) O(1) O(3) 61.2(3) . .
O(6) O(1) O(3) 99.4(4) 1_554 .
O(1) O(1) O(3) 56.8(3) 3_656 .
V(1) O(1) O(1) 91.6(4) . 3_756
Sb O(1) O(1) 97.9(4) 3_656 3_756
O(7) O(1) O(1) 79.8(4) . 3_756
O(3) O(1) O(1) 114.1(5) 3_656 3_756
O(4) O(1) O(1) 97.5(4) . 3_756
O(2) O(1) O(1) 58.9(3) 3_756 3_756
O(2) O(1) O(1) 57.3(3) . 3_756
O(6) O(1) O(1) 137.7(5) 1_554 3_756
O(1) O(1) O(1) 148.9(6) 3_656 3_756
O(3) O(1) O(1) 117.2(5) . 3_756
V(1) O(1) O(6) 73.8(3) . 3_657
Sb O(1) O(6) 138.2(4) 3_656 3_657
O(7) O(1) O(6) 175.3(4) . 3_657
O(3) O(1) O(6) 93.9(4) 3_656 3_657
O(4) O(1) O(6) 104.7(4) . 3_657
O(2) O(1) O(6) 116.9(4) 3_756 3_657
O(2) O(1) O(6) 70.7(3) . 3_657
O(6) O(1) O(6) 124.2(3) 1_554 3_657
O(1) O(1) O(6) 55.1(3) 3_656 3_657
O(3) O(1) O(6) 51.2(3) . 3_657
O(1) O(1) O(6) 96.2(4) 3_756 3_657
V(1) O(2) Sb 138.0(5) . 1_655
V(1) O(2) O(4) 34.5(3) . .
Sb O(2) O(4) 146.8(5) 1_655 .
V(1) O(2) O(3) 141.3(5) . 1_655
Sb O(2) O(3) 45.4(3) 1_655 1_655
O(4) O(2) O(3) 115.6(5) . 1_655
V(1) O(2) O(5) 157.0(5) . 1_655
Sb O(2) O(5) 45.3(3) 1_655 1_655
O(4) O(2) O(5) 161.1(5) . 1_655
O(3) O(2) O(5) 60.6(3) 1_655 1_655
V(1) O(2) O(1) 97.6(4) . 3_756
Sb O(2) O(1) 44.8(3) 1_655 3_756
O(4) O(2) O(1) 103.9(4) . 3_756
O(3) O(2) O(1) 60.1(3) 1_655 3_756
O(5) O(2) O(1) 90.1(4) 1_655 3_756
V(1) O(2) O(1) 35.5(3) . .
Sb O(2) O(1) 102.5(4) 1_655 .
O(4) O(2) O(1) 60.2(3) . .
O(3) O(2) O(1) 120.1(4) 1_655 .
O(5) O(2) O(1) 138.6(4) 1_655 .
O(1) O(2) O(1) 63.8(3) 3_756 .
V(1) O(2) O(7) 107.3(5) . 3_756
Sb O(2) O(7) 42.1(3) 1_655 3_756
O(4) O(2) O(7) 139.4(4) . 3_756
O(3) O(2) O(7) 87.5(4) 1_655 3_756
O(5) O(2) O(7) 59.1(3) 1_655 3_756
O(1) O(2) O(7) 57.5(3) 3_756 3_756
O(1) O(2) O(7) 79.5(4) . 3_756
V(1) O(2) O(3) 34.8(3) . .
Sb O(2) O(3) 142.2(5) 1_655 .
O(4) O(2) O(3) 57.5(3) . .
O(3) O(2) O(3) 172.3(5) 1_655 .
O(5) O(2) O(3) 124.6(4) 1_655 .
O(1) O(2) O(3) 123.1(4) 3_756 .
O(1) O(2) O(3) 60.7(3) . .
O(7) O(2) O(3) 100.1(4) 3_756 .
V(1) O(2) Cs 99.9(4) . 4_666
Sb O(2) Cs 106.8(3) 1_655 4_666
O(4) O(2) Cs 65.4(3) . 4_666
O(3) O(2) Cs 61.5(3) 1_655 4_666
O(5) O(2) Cs 99.1(3) 1_655 4_666
O(1) O(2) Cs 104.6(3) 3_756 4_666
O(1) O(2) Cs 117.6(4) . 4_666
O(7) O(2) Cs 148.8(4) 3_756 4_666
O(3) O(2) Cs 111.0(3) . 4_666
V(1) O(2) Cs 100.5(4) . 1_556
Sb O(2) Cs 106.8(4) 1_655 1_556
O(4) O(2) Cs 106.3(3) . 1_556
O(3) O(2) Cs 115.0(3) 1_655 1_556
O(5) O(2) Cs 63.8(3) 1_655 1_556
O(1) O(2) Cs 147.5(4) 3_756 1_556
O(1) O(2) Cs 123.4(3) . 1_556
O(7) O(2) Cs 91.3(3) 3_756 1_556
O(3) O(2) Cs 66.5(3) . 1_556
Cs O(2) Cs 98.6(2) 4_666 1_556
V(1) O(3) Sb 128.9(5) . .
V(1) O(3) O(6) 90.2(4) . 3_657
Sb O(3) O(6) 48.1(3) . 3_657
V(1) O(3) O(2) 148.7(5) . 1_455
Sb O(3) O(2) 46.2(3) . 1_455
O(6) O(3) O(2) 94.3(4) 3_657 1_455
V(1) O(3) O(4) 34.7(3) . .
Sb O(3) O(4) 151.4(5) . .
O(6) O(3) O(4) 124.7(4) 3_657 .
O(2) O(3) O(4) 129.6(4) 1_455 .
V(1) O(3) O(1) 93.9(4) . 3_656
Sb O(3) O(1) 45.5(3) . 3_656
O(6) O(3) O(1) 63.3(4) 3_657 3_656
O(2) O(3) O(1) 61.3(3) 1_455 3_656
O(4) O(3) O(1) 106.0(4) . 3_656
V(1) O(3) O(5) 144.7(5) . .
Sb O(3) O(5) 45.0(3) . .
O(6) O(3) O(5) 60.9(3) 3_657 .
O(2) O(3) O(5) 60.2(3) 1_455 .
O(4) O(3) O(5) 163.4(5) . .
O(1) O(3) O(5) 90.5(4) 3_656 .
V(1) O(3) O(1) 33.7(2) . .
Sb O(3) O(1) 97.0(4) . .
O(6) O(3) O(1) 70.8(4) 3_657 .
O(2) O(3) O(1) 120.6(4) 1_455 .
O(4) O(3) O(1) 59.1(3) . .
O(1) O(3) O(1) 60.8(3) 3_656 .
O(5) O(3) O(1) 131.2(4) . .
V(1) O(3) O(2) 34.0(3) . .
Sb O(3) O(2) 126.1(4) . .
O(6) O(3) O(2) 78.0(4) 3_657 .
O(2) O(3) O(2) 172.3(5) 1_455 .
O(4) O(3) O(2) 57.2(3) . .
O(1) O(3) O(2) 115.0(4) 3_656 .
O(5) O(3) O(2) 114.3(4) . .
O(1) O(3) O(2) 58.0(3) . .
V(1) O(3) Cs 107.6(4) . 4_566
Sb O(3) Cs 114.6(4) . 4_566
O(6) O(3) Cs 161.8(4) 3_657 4_566
O(2) O(3) Cs 68.5(3) 1_455 4_566
O(4) O(3) Cs 73.0(3) . 4_566
O(1) O(3) Cs 110.5(3) 3_656 4_566
O(5) O(3) Cs 103.4(3) . 4_566
O(1) O(3) Cs 122.7(3) . 4_566
O(2) O(3) Cs 119.0(3) . 4_566
V(1) O(3) Cs 98.5(3) . 1_556
Sb O(3) Cs 100.5(3) . 1_556
O(6) O(3) Cs 79.8(3) 3_657 1_556
O(2) O(3) Cs 112.8(3) 1_455 1_556
O(4) O(3) Cs 105.1(3) . 1_556
O(1) O(3) Cs 141.0(4) 3_656 1_556
O(5) O(3) Cs 59.1(2) . 1_556
O(1) O(3) Cs 119.7(3) . 1_556
O(2) O(3) Cs 65.2(2) . 1_556
Cs O(3) Cs 100.7(2) 4_566 1_556
V(1) O(4) O(2) 38.3(3) . .
V(1) O(4) O(3) 39.3(3) . .
O(2) O(4) O(3) 65.3(3) . .
V(1) O(4) O(1) 35.2(3) . .
O(2) O(4) O(1) 62.1(3) . .
O(3) O(4) O(1) 64.0(3) . .
V(1) O(4) O(8) 105.7(5) . 1_654
O(2) O(4) O(8) 82.6(4) . 1_654
O(3) O(4) O(8) 144.6(4) . 1_654
O(1) O(4) O(8) 88.6(4) . 1_654
V(1) O(4) O(8) 99.6(5) . 1_554
O(2) O(4) O(8) 137.6(4) . 1_554
O(3) O(4) O(8) 76.4(3) . 1_554
O(1) O(4) O(8) 85.6(4) . 1_554
O(8) O(4) O(8) 125.9(4) 1_654 1_554
V(1) O(4) Cs 104.2(4) . 4_666
O(2) O(4) Cs 66.0(3) . 4_666
O(3) O(4) Cs 117.4(4) . 4_666
O(1) O(4) Cs 119.7(4) . 4_666
O(8) O(4) Cs 55.9(2) 1_654 4_666
O(8) O(4) Cs 154.3(4) 1_554 4_666
V(1) O(4) O(7) 85.8(4) . .
O(2) O(4) O(7) 93.9(4) . .
O(3) O(4) O(7) 115.0(4) . .
O(1) O(4) O(7) 52.5(3) . .
O(8) O(4) O(7) 50.1(3) 1_654 .
O(8) O(4) O(7) 86.0(3) 1_554 .
Cs O(4) O(7) 105.1(3) 4_666 .
V(1) O(4) O(5) 131.4(5) . 4_665
O(2) O(4) O(5) 107.7(4) . 4_665
O(3) O(4) O(5) 104.4(4) . 4_665
O(1) O(4) O(5) 166.6(4) . 4_665
O(8) O(4) O(5) 99.0(3) 1_654 4_665
O(8) O(4) O(5) 98.6(3) 1_554 4_665
Cs O(4) O(5) 58.0(2) 4_666 4_665
O(7) O(4) O(5) 140.2(4) . 4_665
V(1) O(4) Cs 142.5(5) . .
O(2) O(4) Cs 148.6(4) . .
O(3) O(4) Cs 140.1(4) . .
O(1) O(4) Cs 107.5(3) . .
O(8) O(4) Cs 67.0(3) 1_654 .
O(8) O(4) Cs 63.9(2) 1_554 .
Cs O(4) Cs 100.8(2) 4_666 .
O(7) O(4) Cs 60.8(2) . .
O(5) O(4) Cs 85.6(2) 4_665 .
V(1) O(4) Cs 98.0(4) . 4_566
O(2) O(4) Cs 113.9(4) . 4_566
O(3) O(4) Cs 58.7(3) . 4_566
O(1) O(4) Cs 114.7(3) . 4_566
O(8) O(4) Cs 155.6(4) 1_654 4_566
O(8) O(4) Cs 53.7(2) 1_554 4_566
Cs O(4) Cs 112.7(3) 4_666 4_566
O(7) O(4) Cs 139.6(3) . 4_566
O(5) O(4) Cs 59.7(2) 4_665 4_566
Cs O(4) Cs 97.5(2) . 4_566
V(2) O(6) Sb 168.0(7) . 3_657
V(2) O(6) O(3) 139.0(6) . 3_657
Sb O(6) O(3) 46.1(3) 3_657 3_657
V(2) O(6) O(8) 33.5(3) . .
Sb O(6) O(8) 134.6(5) 3_657 .
O(3) O(6) O(8) 134.6(5) 3_657 .
V(2) O(6) O(5) 144.8(6) . 3_657
Sb O(6) O(5) 45.0(3) 3_657 3_657
O(3) O(6) O(5) 60.9(3) 3_657 3_657
O(8) O(6) O(5) 162.1(5) . 3_657
V(2) O(6) O(7) 128.8(6) . 1_556
Sb O(6) O(7) 44.0(3) 3_657 1_556
O(3) O(6) O(7) 90.1(4) 3_657 1_556
O(8) O(6) O(7) 106.5(5) . 1_556
O(5) O(6) O(7) 60.1(3) 3_657 1_556
V(2) O(6) O(5) 35.9(3) . .
Sb O(6) O(5) 145.8(5) 3_657 .
O(3) O(6) O(5) 157.5(5) 3_657 .
O(8) O(6) O(5) 57.1(3) . .
O(5) O(6) O(5) 112.5(4) 3_657 .
O(7) O(6) O(5) 105.2(4) 1_556 .
V(2) O(6) O(1) 125.9(6) . 1_556
Sb O(6) O(1) 43.5(3) 3_657 1_556
O(3) O(6) O(1) 59.7(3) 3_657 1_556
O(8) O(6) O(1) 93.7(4) . 1_556
O(5) O(6) O(1) 88.5(4) 3_657 1_556
O(7) O(6) O(1) 57.8(3) 1_556 1_556
O(5) O(6) O(1) 142.6(5) . 1_556
V(2) O(6) O(7) 33.9(3) . 1_456
Sb O(6) O(7) 152.4(6) 3_657 1_456
O(3) O(6) O(7) 106.5(5) 3_657 1_456
O(8) O(6) O(7) 58.4(3) . 1_456
O(5) O(6) O(7) 132.3(5) 3_657 1_456
O(7) O(6) O(7) 162.8(6) 1_556 1_456
O(5) O(6) O(7) 60.5(3) . 1_456
O(1) O(6) O(7) 126.7(5) 1_556 1_456
V(2) O(6) O(6) 89.0(5) . 3_657
Sb O(6) O(6) 97.5(5) 3_657 3_657
O(3) O(6) O(6) 114.5(6) 3_657 3_657
O(8) O(6) O(6) 110.2(5) . 3_657
O(5) O(6) O(6) 57.6(4) 3_657 3_657
O(7) O(6) O(6) 78.4(4) 1_556 3_657
O(5) O(6) O(6) 54.9(3) . 3_657
O(1) O(6) O(6) 134.8(5) 1_556 3_657
O(7) O(6) O(6) 98.4(5) 1_456 3_657
V(2) O(6) V(1) 106.2(4) . 3_657
Sb O(6) V(1) 76.1(3) 3_657 3_657
O(3) O(6) V(1) 33.7(2) 3_657 3_657
O(8) O(6) V(1) 104.5(4) . 3_657
O(5) O(6) V(1) 92.8(3) 3_657 3_657
O(7) O(6) V(1) 117.5(4) 1_556 3_657
O(5) O(6) V(1) 137.1(4) . 3_657
O(1) O(6) V(1) 67.4(3) 1_556 3_657
O(7) O(6) V(1) 76.7(3) 1_456 3_657
O(6) O(6) V(1) 135.4(6) 3_657 3_657
V(2) O(6) O(1) 90.3(4) . 3_657
Sb O(6) O(1) 86.0(4) 3_657 3_657
O(3) O(6) O(1) 58.1(3) 3_657 3_657
O(8) O(6) O(1) 76.6(4) . 3_657
O(5) O(6) O(1) 118.7(4) 3_657 3_657
O(7) O(6) O(1) 113.5(4) 1_556 3_657
O(5) O(6) O(1) 126.2(4) . 3_657
O(1) O(6) O(1) 55.8(3) 1_556 3_657
O(7) O(6) O(1) 73.0(3) 1_456 3_657
O(6) O(6) O(1) 164.7(6) 3_657 3_657
V(1) O(6) O(1) 31.2(2) 3_657 3_657
V(2) O(7) Sb 149.5(6) 1_654 3_656
V(2) O(7) O(1) 123.6(5) 1_654 .
Sb O(7) O(1) 46.0(3) 3_656 .
V(2) O(7) O(8) 33.6(3) 1_654 1_654
Sb O(7) O(8) 143.1(5) 3_656 1_654
O(1) O(7) O(8) 98.8(4) . 1_654
V(2) O(7) O(5) 131.0(5) 1_654 3_656
Sb O(7) O(5) 44.4(3) 3_656 3_656
O(1) O(7) O(5) 90.4(4) . 3_656
O(8) O(7) O(5) 164.2(5) 1_654 3_656
V(2) O(7) O(6) 164.7(6) 1_654 1_554
Sb O(7) O(6) 45.5(3) 3_656 1_554
O(1) O(7) O(6) 62.0(3) . 1_554
O(8) O(7) O(6) 136.7(5) 1_654 1_554
O(5) O(7) O(6) 59.1(3) 3_656 1_554
V(2) O(7) O(5) 35.3(3) 1_654 1_654
Sb O(7) O(5) 158.2(5) 3_656 1_654
O(1) O(7) O(5) 155.0(5) . 1_654
O(8) O(7) O(5) 56.2(3) 1_654 1_654
O(5) O(7) O(5) 114.1(4) 3_656 1_654
O(6) O(7) O(5) 134.2(5) 1_554 1_654
V(2) O(7) O(2) 107.2(5) 1_654 3_756
Sb O(7) O(2) 42.5(3) 3_656 3_756
O(1) O(7) O(2) 59.3(3) . 3_756
O(8) O(7) O(2) 116.5(4) 1_654 3_756
O(5) O(7) O(2) 57.8(3) 3_656 3_756
O(6) O(7) O(2) 87.9(4) 1_554 3_756
O(5) O(7) O(2) 129.2(4) 1_654 3_756
V(2) O(7) O(6) 32.5(3) 1_654 1_654
Sb O(7) O(6) 117.7(5) 3_656 1_654
O(1) O(7) O(6) 110.9(4) . 1_654
O(8) O(7) O(6) 57.5(4) 1_654 1_654
O(5) O(7) O(6) 107.2(4) 3_656 1_654
O(6) O(7) O(6) 162.8(6) 1_554 1_654
O(5) O(7) O(6) 58.9(3) 1_654 1_654
O(2) O(7) O(6) 75.3(4) 3_756 1_654
V(2) O(7) O(7) 80.1(4) 1_654 3_755
Sb O(7) O(7) 103.1(5) 3_656 3_755
O(1) O(7) O(7) 148.8(6) . 3_755
O(8) O(7) O(7) 110.3(5) 1_654 3_755
O(5) O(7) O(7) 58.7(4) 3_656 3_755
O(6) O(7) O(7) 100.9(5) 1_554 3_755
O(5) O(7) O(7) 55.4(3) 1_654 3_755
O(2) O(7) O(7) 96.3(5) 3_756 3_755
O(6) O(7) O(7) 77.5(4) 1_654 3_755
V(2) O(7) V(2) 112.0(5) 1_654 3_656
Sb O(7) V(2) 75.5(3) 3_656 3_656
O(1) O(7) V(2) 120.5(4) . 3_656
O(8) O(7) V(2) 140.7(4) 1_654 3_656
O(5) O(7) V(2) 32.7(2) 3_656 3_656
O(6) O(7) V(2) 70.2(3) 1_554 3_656
O(5) O(7) V(2) 84.4(3) 1_654 3_656
O(2) O(7) V(2) 86.8(3) 3_756 3_656
O(6) O(7) V(2) 104.4(4) 1_654 3_656
O(7) O(7) V(2) 31.9(2) 3_755 3_656
V(2) O(7) O(4) 95.6(4) 1_654 .
Sb O(7) O(4) 94.5(4) 3_656 .
O(1) O(7) O(4) 53.9(3) . .
O(8) O(7) O(4) 62.0(3) 1_654 .
O(5) O(7) O(4) 133.2(4) 3_656 .
O(6) O(7) O(4) 76.3(4) 1_554 .
O(5) O(7) O(4) 106.6(4) 1_654 .
O(2) O(7) O(4) 111.0(4) 3_756 .
O(6) O(7) O(4) 113.1(4) 1_654 .
O(7) O(7) O(4) 152.3(6) 3_755 .
V(2) O(7) O(4) 141.4(4) 3_656 .
V(2) O(5) Sb 129.6(5) . .
V(2) O(5) O(8) 35.8(3) . .
Sb O(5) O(8) 165.4(5) . .
V(2) O(5) O(2) 139.6(5) . 1_455
Sb O(5) O(2) 45.6(3) . 1_455
O(8) O(5) O(2) 142.6(4) . 1_455
V(2) O(5) O(3) 155.0(5) . .
Sb O(5) O(3) 44.6(3) . .
O(8) O(5) O(3) 145.8(4) . .
O(2) O(5) O(3) 59.2(3) 1_455 .
V(2) O(5) O(6) 99.7(4) . 3_657
Sb O(5) O(6) 46.5(3) . 3_657
O(8) O(5) O(6) 124.1(4) . 3_657
O(2) O(5) O(6) 92.0(4) 1_455 3_657
O(3) O(5) O(6) 58.1(3) . 3_657
V(2) O(5) O(7) 89.2(4) . 3_656
Sb O(5) O(7) 44.4(3) . 3_656
O(8) O(5) O(7) 123.1(4) . 3_656
O(2) O(5) O(7) 63.1(3) 1_455 3_656
O(3) O(5) O(7) 88.9(4) . 3_656
O(6) O(5) O(7) 60.8(3) 3_657 3_656
V(2) O(5) O(6) 34.1(3) . .
Sb O(5) O(6) 107.9(4) . .
O(8) O(5) O(6) 58.9(4) . .
O(2) O(5) O(6) 146.4(4) 1_455 .
O(3) O(5) O(6) 121.0(4) . .
O(6) O(5) O(6) 67.5(4) 3_657 .
O(7) O(5) O(6) 83.4(4) 3_656 .
V(2) O(5) O(7) 35.0(3) . 1_456
Sb O(5) O(7) 110.2(4) . 1_456
O(8) O(5) O(7) 58.9(3) . 1_456
O(2) O(5) O(7) 104.6(4) 1_455 1_456
O(3) O(5) O(7) 154.8(4) . 1_456
O(6) O(5) O(7) 107.3(4) 3_657 1_456
O(7) O(5) O(7) 65.9(4) 3_656 1_456
O(6) O(5) O(7) 60.6(3) . 1_456
V(2) O(5) Cs 94.9(3) . 1_556
Sb O(5) Cs 113.8(3) . 1_556
O(8) O(5) Cs 72.6(3) . 1_556
O(2) O(5) Cs 124.6(3) 1_455 1_556
O(3) O(5) Cs 73.6(3) . 1_556
O(6) O(5) Cs 85.9(3) 3_657 1_556
O(7) O(5) Cs 146.7(4) 3_656 1_556
O(6) O(5) Cs 81.8(3) . 1_556
O(7) O(5) Cs 128.8(3) 1_456 1_556
V(2) O(5) O(4) 113.8(4) . 4_566
Sb O(5) O(4) 116.3(4) . 4_566
O(8) O(5) O(4) 78.3(3) . 4_566
O(2) O(5) O(4) 83.7(3) 1_455 4_566
O(3) O(5) O(4) 80.2(3) . 4_566
O(6) O(5) O(4) 132.8(4) 3_657 4_566
O(7) O(5) O(4) 145.8(4) 3_656 4_566
O(6) O(5) O(4) 129.9(4) . 4_566
O(7) O(5) O(4) 119.3(4) 1_456 4_566
Cs O(5) O(4) 59.9(2) 1_556 4_566
V(2) O(5) Cs 86.0(3) . 1_456
Sb O(5) Cs 113.0(3) . 1_456
O(8) O(5) Cs 72.7(3) . 1_456
O(2) O(5) Cs 69.9(3) 1_455 1_456
O(3) O(5) Cs 119.0(3) . 1_456
O(6) O(5) Cs 156.4(4) 3_657 1_456
O(7) O(5) Cs 96.6(3) 3_656 1_456
O(6) O(5) Cs 120.0(3) . 1_456
O(7) O(5) Cs 65.1(3) 1_456 1_456
Cs O(5) Cs 116.6(2) 1_556 1_456
O(4) O(5) Cs 62.1(2) 4_566 1_456
V(2) O(8) O(5) 40.5(3) . .
V(2) O(8) O(6) 35.9(3) . .
O(5) O(8) O(6) 64.0(4) . .
V(2) O(8) O(7) 37.5(3) . 1_456
O(5) O(8) O(7) 64.8(4) . 1_456
O(6) O(8) O(7) 64.2(4) . 1_456
V(2) O(8) Cs 165.1(6) . 4_567
O(5) O(8) Cs 153.0(5) . 4_567
O(6) O(8) Cs 139.9(4) . 4_567
O(7) O(8) Cs 130.5(4) 1_456 4_567
V(2) O(8) O(4) 105.4(5) . 1_456
O(5) O(8) O(4) 117.7(4) . 1_456
O(6) O(8) O(4) 123.9(5) . 1_456
O(7) O(8) O(4) 67.9(4) 1_456 1_456
Cs O(8) O(4) 64.2(3) 4_567 1_456
V(2) O(8) O(4) 114.7(5) . 1_556
O(5) O(8) O(4) 116.5(4) . 1_556
O(6) O(8) O(4) 79.9(4) . 1_556
O(7) O(8) O(4) 139.4(5) 1_456 1_556
Cs O(8) O(4) 68.4(3) 4_567 1_556
O(4) O(8) O(4) 125.9(4) 1_456 1_556
V(2) O(8) Cs 88.1(4) . 1_556
O(5) O(8) Cs 61.1(3) . 1_556
O(6) O(8) Cs 78.5(3) . 1_556
O(7) O(8) Cs 123.5(4) 1_456 1_556
Cs O(8) Cs 105.5(3) 4_567 1_556
O(4) O(8) Cs 156.0(4) 1_456 1_556
O(4) O(8) Cs 61.7(2) 1_556 1_556
V(2) O(8) Cs 80.4(4) . 1_456
O(5) O(8) Cs 63.1(3) . 1_456
O(6) O(8) Cs 116.3(4) . 1_456
O(7) O(8) Cs 62.9(3) 1_456 1_456
Cs O(8) Cs 101.7(3) 4_567 1_456
O(4) O(8) Cs 60.3(2) 1_456 1_456
O(4) O(8) Cs 157.2(4) 1_556 1_456
Cs O(8) Cs 104.0(3) 1_556 1_456

loop_
_geom_bond_atom_site_label_1
_geom_bond_atom_site_label_2
_geom_bond_distance
_geom_bond_site_symmetry_2
Cs O(8) 3.017(10) 4_664
Cs O(3) 3.112(9) 4_665
Cs O(5) 3.214(8) 1_554
Cs O(4) 3.279(10) 4_565
Cs O(2) 3.295(10) 4_565
Cs O(5) 3.399(8) 1_654
Cs O(7) 3.412(11) .
Cs O(4) 3.433(9) .
Cs O(4) 3.481(10) 4_665
Cs O(8) 3.503(10) 1_554
Cs O(2) 3.558(9) 1_554
Cs O(3) 3.594(9) 1_554
Sb O(3) 1.932(9) .
Sb O(7) 1.946(10) 3_656
Sb O(5) 1.948(8) .
Sb O(2) 1.959(9) 1_455
Sb O(1) 1.962(8) 3_656
Sb O(6) 1.997(9) 3_657
Sb Cs 4.292(2) 4_566
Sb Cs 4.379(2) 1_556
Sb Cs 4.530(2) 1_456
V(1) O(4) 1.608(9) .
V(1) O(1) 1.736(9) .
V(1) O(2) 1.757(9) .
V(1) O(3) 1.790(9) .
V(1) O(6) 3.223(11) 3_657
V(1) Cs 3.991(2) 4_666
V(1) Cs 4.033(2) 4_566
V(1) Cs 4.245(3) 1_556
V(2) O(8) 1.598(10) .
V(2) O(6) 1.696(9) .
V(2) O(7) 1.760(9) 1_456
V(2) O(5) 1.773(8) .
V(2) O(7) 3.278(11) 3_656
V(2) Cs 3.723(2) 1_456
V(2) Cs 3.802(2) 1_556
O(1) Sb 1.962(8) 3_656
O(1) O(7) 2.729(14) .
O(1) O(3) 2.752(12) 3_656
O(1) O(4) 2.781(13) .
O(1) O(2) 2.785(12) 3_756
O(1) O(2) 2.833(12) .
O(1) O(6) 2.847(13) 1_554
O(1) O(1) 2.87(2) 3_656
O(1) O(3) 2.914(13) .
O(1) O(1) 2.97(2) 3_756
O(1) O(6) 3.241(13) 3_657
O(2) Sb 1.959(9) 1_655
O(2) O(4) 2.709(13) .
O(2) O(3) 2.712(12) 1_655
O(2) O(5) 2.740(12) 1_655
O(2) O(1) 2.785(12) 3_756
O(2) O(7) 2.889(15) 3_756
O(2) O(3) 2.927(12) .
O(2) Cs 3.295(10) 4_666
O(2) Cs 3.558(9) 1_556
O(3) O(6) 2.674(14) 3_657
O(3) O(2) 2.712(12) 1_455
O(3) O(4) 2.717(13) .
O(3) O(1) 2.752(12) 3_656
O(3) O(5) 2.752(12) .
O(3) Cs 3.112(9) 4_566
O(3) Cs 3.594(9) 1_556
O(4) O(8) 3.148(14) 1_654
O(4) O(8) 3.171(14) 1_554
O(4) Cs 3.279(10) 4_666
O(4) O(7) 3.301(14) .
O(4) O(5) 3.346(13) 4_665
O(4) Cs 3.481(10) 4_566
O(6) Sb 1.997(9) 3_657
O(6) O(3) 2.674(14) 3_657
O(6) O(8) 2.708(15) .
O(6) O(5) 2.752(13) 3_657
O(6) O(7) 2.801(13) 1_556
O(6) O(5) 2.842(13) .
O(6) O(1) 2.847(13) 1_556
O(6) O(7) 2.891(13) 1_456
O(6) O(6) 3.11(2) 3_657
O(6) V(1) 3.223(11) 3_657
O(6) O(1) 3.241(13) 3_657
O(7) V(2) 1.760(9) 1_654
O(7) Sb 1.946(10) 3_656
O(7) O(8) 2.734(14) 1_654
O(7) O(5) 2.781(13) 3_656
O(7) O(6) 2.801(13) 1_554
O(7) O(5) 2.889(13) 1_654
O(7) O(2) 2.889(15) 3_756
O(7) O(6) 2.891(13) 1_654
O(7) O(7) 3.09(2) 3_755
O(7) V(2) 3.278(11) 3_656
O(5) O(8) 2.654(12) .
O(5) O(2) 2.740(12) 1_455
O(5) O(6) 2.752(13) 3_657
O(5) O(7) 2.781(13) 3_656
O(5) O(7) 2.889(13) 1_456
O(5) Cs 3.214(8) 1_556
O(5) O(4) 3.346(13) 4_566
O(5) Cs 3.399(8) 1_456
O(8) O(7) 2.734(14) 1_456
O(8) Cs 3.017(10) 4_567
O(8) O(4) 3.148(14) 1_456
O(8) O(4) 3.171(14) 1_556
O(8) Cs 3.503(10) 1_556
O(8) Cs 3.638(11) 1_456
